data_4318246
loop_
_publ_author_name
'Barbara Serli'
'Ennio Zangrando'
'Elisabetta Iengo'
'Giovanni Mestroni'
'Lesley Yellowlees'
'Enzo Alessio'

_publ_section_title
;
 Synthesis and Structural, Spectroscopic, and Electrochemical
 Characterization of New Ruthenium Dimethyl Sulfoxide Nitrosyls
;
_journal_name_full 'Inorganic Chemistry'
_journal_page_first 4033
_journal_page_last 4043
_journal_paper_doi 10.1021/ic011291v
_journal_volume 41
_journal_year 2002
_chemical_formula_moiety '2(C2 H6 O S) 2(Cl) (N O) (N O2) Ru'
_chemical_formula_sum 'C4 H12 Cl2 N2 O5 Ru S2'
_chemical_formula_weight 404.25
_chemical_name_systematic
;
   trans,cis,cis-dichloro-bis(dimethylsulfoxide,O)-
   nitrosyl-nitro-ruthenium(III)
;
_space_group_IT_number 14
_symmetry_cell_setting monoclinic
_symmetry_space_group_name_Hall '-P 2ybc'
_symmetry_space_group_name_H-M 'P 1 21/c 1'
_atom_sites_solution_hydrogens geom
_atom_sites_solution_primary direct
_atom_sites_solution_secondary difmap
_audit_creation_method SHELXL-97
_cell_angle_alpha 90.00
_cell_angle_beta 102.958(9)
_cell_angle_gamma 90.00
_cell_formula_units_Z 4
_cell_length_a 8.827(1)
_cell_length_b 13.514(1)
_cell_length_c 11.795(1)
_cell_measurement_reflns_used 25
_cell_measurement_temperature 293(2)
_cell_measurement_theta_max 17.6
_cell_measurement_theta_min 13.3
_cell_volume 1371.2(2)
_computing_cell_refinement 'CELDIM (Enraf-Nonius)'
_computing_data_collection 'CAD4 (Enraf-Nonius)'
_computing_data_reduction 'WinGX 1.63 (Farrugia, 1999)'
_computing_molecular_graphics 'Ortep3/Windows (Farrugia,1997)'
_computing_publication_material 'WinGX 1.63 (Farrugia, 1999)'
_computing_structure_refinement 'SHELXL-97 (Sheldrick, 1997)'
_computing_structure_solution 'SHELXS-86 (Sheldrick, 1990)'
_diffrn_ambient_temperature 293(2)
_diffrn_measured_fraction_theta_full 0.991
_diffrn_measured_fraction_theta_max 0.991
_diffrn_measurement_device '\k-geometry diffractometer'
_diffrn_measurement_device_type 'Enraf Nonius CAD4'
_diffrn_measurement_method '\w/2\q scans'
_diffrn_radiation_monochromator graphite
_diffrn_radiation_source 'fine-focus sealed tube'
_diffrn_radiation_type MoK\a
_diffrn_radiation_wavelength 0.71073
_diffrn_reflns_av_R_equivalents 0.0479
_diffrn_reflns_av_sigmaI/netI 0.0283
_diffrn_reflns_limit_h_max 12
_diffrn_reflns_limit_h_min -12
_diffrn_reflns_limit_k_max 18
_diffrn_reflns_limit_k_min 0
_diffrn_reflns_limit_l_max 16
_diffrn_reflns_limit_l_min 0
_diffrn_reflns_number 4326
_diffrn_reflns_theta_full 29.97
_diffrn_reflns_theta_max 29.97
_diffrn_reflns_theta_min 2.33
_diffrn_standards_interval_time 333
_diffrn_standards_number 3
_exptl_absorpt_coefficient_mu 1.842
_exptl_absorpt_correction_T_max 1.0000
_exptl_absorpt_correction_T_min 0.5666
_exptl_absorpt_correction_type psi-scan
_exptl_absorpt_process_details
;
North A.C.T., Phillips D.C. & Mathews F.S. (1968) Acta. Cryst. A24, 351
Number of psi-scan sets used was   3
Theta correction was applied.
Averaged transmission function was used.
No Fourier smoothing was applied.
;
_exptl_crystal_colour purple_red
_exptl_crystal_density_diffrn 1.958
_exptl_crystal_density_method 'not measured'
_exptl_crystal_F_000 800
_refine_diff_density_max 1.536
_refine_diff_density_min -1.270
_refine_diff_density_rms 0.136
_refine_ls_extinction_method none
_refine_ls_goodness_of_fit_ref 1.057
_refine_ls_hydrogen_treatment mixed
_refine_ls_matrix_type full
_refine_ls_number_parameters 149
_refine_ls_number_reflns 3951
_refine_ls_number_restraints 1
_refine_ls_restrained_S_all 1.345
_refine_ls_R_factor_all 0.0549
_refine_ls_R_factor_gt 0.0414
_refine_ls_shift/su_max 0.014
_refine_ls_shift/su_mean 0.002
_refine_ls_structure_factor_coef Fsqd
_refine_ls_weighting_details 'calc w=1/[\s^2^(Fo^2^)+(0.0759P)^2^+1.5578P] where P=(Fo^2^+2Fc^2^)/3'
_refine_ls_weighting_scheme calc
_refine_ls_wR_factor_gt 0.1186
_refine_ls_wR_factor_ref 0.1244
_reflns_number_gt 3197
_reflns_number_total 3951
_reflns_threshold_expression >2sigma(I)
_cod_data_source_file ic011291v_4.cif
_cod_data_source_block runo#5
_cod_original_sg_symbol_H-M 'P 21/c'
_cod_database_code 4318246

loop_
_symmetry_equiv_pos_as_xyz
'x, y, z'
'-x, y+1/2, -z+1/2'
'-x, -y, -z'
'x, -y-1/2, z-1/2'

loop_
_atom_site_label
_atom_site_type_symbol
_atom_site_fract_x
_atom_site_fract_y
_atom_site_fract_z
_atom_site_U_iso_or_equiv
_atom_site_adp_type
_atom_site_occupancy
_atom_site_symmetry_multiplicity
_atom_site_calc_flag
_atom_site_refinement_flags
_atom_site_disorder_assembly
_atom_site_disorder_group
Ru Ru 0.68014(4) 0.96697(3) 0.20023(3) 0.02804(13) Uani 1 1 d . . .
Cl1 Cl 0.75859(15) 1.07818(10) 0.07024(11) 0.0396(3) Uani 1 1 d . . .
Cl2 Cl 0.61420(17) 0.86694(10) 0.34563(12) 0.0436(3) Uani 1 1 d . . .
S2 S 0.33161(15) 1.02008(9) 0.21664(12) 0.0346(3) Uani 1 1 d . . .
S1 S 0.87100(14) 1.14890(9) 0.32918(12) 0.0353(3) Uani 1 1 d . . .
O2 O 0.4792(4) 1.0534(3) 0.1788(4) 0.0408(9) Uani 1 1 d . . .
O1 O 0.7657(5) 1.0590(3) 0.3352(3) 0.0402(8) Uani 1 1 d . . .
C3 C 0.1923(7) 1.1054(5) 0.1414(6) 0.0471(13) Uani 1 1 d . . .
H3A H 0.0976 1.0988 0.1679 0.071 Uiso 1 1 calc R . .
H3B H 0.1722 1.0921 0.0594 0.071 Uiso 1 1 calc R . .
H3C H 0.2316 1.1715 0.1560 0.071 Uiso 1 1 calc R . .
C4 C 0.3515(10) 1.0679(7) 0.3588(6) 0.068(2) Uani 1 1 d . . .
H4A H 0.2606 1.0518 0.3871 0.102 Uiso 1 1 calc R . .
H4B H 0.3632 1.1385 0.3573 0.102 Uiso 1 1 calc R . .
H4C H 0.4414 1.0393 0.4093 0.102 Uiso 1 1 calc R . .
C1 C 0.7392(9) 1.2485(5) 0.3018(9) 0.066(2) Uani 1 1 d . . .
H1A H 0.7952 1.3091 0.2994 0.099 Uiso 1 1 calc R . .
H1B H 0.6830 1.2522 0.3625 0.099 Uiso 1 1 calc R . .
H1C H 0.6675 1.2385 0.2284 0.099 Uiso 1 1 calc R . .
C2 C 0.9552(12) 1.1680(7) 0.4781(7) 0.073(2) Uani 1 1 d . . .
H2A H 0.9966 1.2339 0.4892 0.109 Uiso 1 1 calc R . .
H2B H 1.0373 1.1210 0.5035 0.109 Uiso 1 1 calc R . .
H2C H 0.8774 1.1596 0.5226 0.109 Uiso 1 1 calc R . .
N1 N 0.6069(5) 0.8800(3) 0.0972(4) 0.0342(8) Uani 1 1 d D . .
O3 O 0.5677(6) 0.8149(3) 0.0345(4) 0.0535(11) Uani 1 1 d . . .
N2 N 0.8941(5) 0.8993(4) 0.2259(4) 0.0398(10) Uani 1 1 d . . .
O5 O 1.0036(5) 0.9417(4) 0.2734(5) 0.0612(13) Uani 1 1 d D . .
O4 O 0.9045(7) 0.8148(4) 0.1910(7) 0.0816(19) Uani 1 1 d D . .

loop_
_atom_site_aniso_label
_atom_site_aniso_U_11
_atom_site_aniso_U_22
_atom_site_aniso_U_33
_atom_site_aniso_U_23
_atom_site_aniso_U_13
_atom_site_aniso_U_12
Ru 0.02440(19) 0.02473(19) 0.0345(2) -0.00030(13) 0.00557(13) 0.00033(12)
Cl1 0.0374(6) 0.0406(7) 0.0412(6) 0.0064(5) 0.0096(5) -0.0036(5)
Cl2 0.0465(7) 0.0373(6) 0.0475(7) 0.0089(5) 0.0117(6) -0.0052(5)
S2 0.0302(5) 0.0330(6) 0.0420(6) -0.0009(5) 0.0109(5) 0.0001(4)
S1 0.0300(5) 0.0305(6) 0.0444(7) -0.0034(5) 0.0061(5) -0.0036(4)
O2 0.0261(16) 0.0321(18) 0.066(3) 0.0055(17) 0.0151(16) 0.0022(14)
O1 0.041(2) 0.0361(19) 0.045(2) -0.0080(15) 0.0131(16) -0.0128(16)
C3 0.033(3) 0.049(3) 0.060(4) 0.009(3) 0.014(2) 0.010(2)
C4 0.071(5) 0.089(6) 0.044(4) -0.015(4) 0.014(3) 0.008(4)
C1 0.053(4) 0.038(3) 0.108(6) 0.002(4) 0.021(4) 0.008(3)
C2 0.090(6) 0.072(5) 0.048(4) -0.007(3) -0.003(4) -0.036(4)
N1 0.033(2) 0.029(2) 0.039(2) 0.0004(16) 0.0035(16) -0.0007(15)
O3 0.063(3) 0.039(2) 0.054(2) -0.0148(18) 0.005(2) -0.004(2)
N2 0.036(2) 0.038(2) 0.044(2) 0.0035(19) 0.0053(18) 0.0046(18)
O5 0.033(2) 0.064(3) 0.083(4) 0.010(3) 0.006(2) 0.004(2)
O4 0.059(3) 0.061(3) 0.119(5) -0.024(3) 0.007(3) 0.024(3)

loop_
_atom_type_symbol
_atom_type_description
_atom_type_scat_dispersion_real
_atom_type_scat_dispersion_imag
_atom_type_scat_source
Ru Ru -1.2594 0.8363 'International Tables Vol C Tables 4.2.6.8 and 6.1.1.4'
S S 0.1246 0.1234 'International Tables Vol C Tables 4.2.6.8 and 6.1.1.4'
Cl Cl 0.1484 0.1585 'International Tables Vol C Tables 4.2.6.8 and 6.1.1.4'
O O 0.0106 0.0060 'International Tables Vol C Tables 4.2.6.8 and 6.1.1.4'
N N 0.0061 0.0033 'International Tables Vol C Tables 4.2.6.8 and 6.1.1.4'
C C 0.0033 0.0016 'International Tables Vol C Tables 4.2.6.8 and 6.1.1.4'
H H 0.0000 0.0000 'International Tables Vol C Tables 4.2.6.8 and 6.1.1.4'

loop_
_geom_angle_atom_site_label_1
_geom_angle_atom_site_label_2
_geom_angle_atom_site_label_3
_geom_angle
_geom_angle_site_symmetry_1
_geom_angle_site_symmetry_3
_geom_angle_publ_flag
N1 Ru O1 173.91(19) . . ?
N1 Ru N2 89.3(2) . . ?
O1 Ru N2 89.38(19) . . ?
N1 Ru O2 97.07(19) . . ?
O1 Ru O2 84.76(17) . . ?
N2 Ru O2 172.37(17) . . ?
N1 Ru Cl2 90.41(15) . . ?
O1 Ru Cl2 83.66(12) . . ?
N2 Ru Cl2 90.35(14) . . ?
O2 Ru Cl2 93.85(12) . . ?
N1 Ru Cl1 95.46(15) . . ?
O1 Ru Cl1 90.45(12) . . ?
N2 Ru Cl1 89.17(14) . . ?
O2 Ru Cl1 85.99(12) . . ?
Cl2 Ru Cl1 174.10(5) . . ?
O2 S2 C4 105.0(3) . . ?
O2 S2 C3 101.6(3) . . ?
C4 S2 C3 98.5(4) . . ?
O1 S1 C1 103.3(3) . . ?
O1 S1 C2 101.1(3) . . ?
C1 S1 C2 100.6(5) . . ?
S2 O2 Ru 123.5(2) . . ?
S1 O1 Ru 124.7(2) . . ?
O3 N1 Ru 173.2(4) . . ?
O5 N2 O4 120.6(6) . . ?
O5 N2 Ru 119.4(4) . . ?
O4 N2 Ru 120.0(4) . . ?

loop_
_geom_bond_atom_site_label_1
_geom_bond_atom_site_label_2
_geom_bond_distance
_geom_bond_site_symmetry_2
_geom_bond_publ_flag
Ru N1 1.711(4) . ?
Ru O1 2.027(4) . ?
Ru N2 2.059(5) . ?
Ru O2 2.091(4) . ?
Ru Cl2 2.3569(14) . ?
Ru Cl1 2.3591(13) . ?
S2 O2 1.536(4) . ?
S2 C4 1.769(7) . ?
S2 C3 1.772(6) . ?
S1 O1 1.542(4) . ?
S1 C1 1.761(7) . ?
S1 C2 1.767(7) . ?
N1 O3 1.151(6) . ?
N2 O5 1.155(7) . ?
N2 O4 1.224(7) . ?

loop_
_geom_torsion_atom_site_label_1
_geom_torsion_atom_site_label_2
_geom_torsion_atom_site_label_3
_geom_torsion_atom_site_label_4
_geom_torsion
_geom_torsion_site_symmetry_1
_geom_torsion_site_symmetry_2
_geom_torsion_site_symmetry_3
_geom_torsion_site_symmetry_4
_geom_torsion_publ_flag
C4 S2 O2 Ru 93.3(4) . . . . ?
C3 S2 O2 Ru -164.6(3) . . . . ?
N1 Ru O2 S2 70.7(3) . . . . ?
O1 Ru O2 S2 -103.4(3) . . . . ?
N2 Ru O2 S2 -143.5(12) . . . . ?
Cl2 Ru O2 S2 -20.2(3) . . . . ?
Cl1 Ru O2 S2 165.7(3) . . . . ?
C1 S1 O1 Ru 95.7(4) . . . . ?
C2 S1 O1 Ru -160.5(5) . . . . ?
N1 Ru O1 S1 154.5(16) . . . . ?
N2 Ru O1 S1 77.4(3) . . . . ?
O2 Ru O1 S1 -97.7(3) . . . . ?
Cl2 Ru O1 S1 167.8(3) . . . . ?
Cl1 Ru O1 S1 -11.8(3) . . . . ?
O1 Ru N1 O3 -43(5) . . . . ?
N2 Ru N1 O3 34(4) . . . . ?
O2 Ru N1 O3 -150(4) . . . . ?
Cl2 Ru N1 O3 -56(4) . . . . ?
Cl1 Ru N1 O3 123(4) . . . . ?
N1 Ru N2 O5 163.2(5) . . . . ?
O1 Ru N2 O5 -22.7(5) . . . . ?
O2 Ru N2 O5 17.1(16) . . . . ?
Cl2 Ru N2 O5 -106.4(5) . . . . ?
Cl1 Ru N2 O5 67.8(5) . . . . ?
N1 Ru N2 O4 -16.7(6) . . . . ?
O1 Ru N2 O4 157.3(6) . . . . ?
O2 Ru N2 O4 -162.8(12) . . . . ?
Cl2 Ru N2 O4 73.7(6) . . . . ?
Cl1 Ru N2 O4 -112.2(6) . . . . ?
